data_7037328
loop_
_publ_author_name
'Honacker, Christian'
'Qu, Zheng-Wang'
'Tannert, Jens'
'Layh, Marcus'
'Hepp, Alexander'
'Grimme, Stefan'
'Uhl, Werner'

_publ_section_title
;
 Functionalized alkynyl-chlorogermanes: hydrometallation, Ge-Cl bond
 activation, Ge-H bond formation and chlorine-tert-butyl exchange via a
 transient germyl cation.
;
_journal_issue 14
_journal_name_full 'Dalton transactions (Cambridge, England : 2003)'
_journal_page_first 6159
_journal_page_last 6174
_journal_paper_doi 10.1039/c5dt03918e
_journal_volume 45
_journal_year 2016
_chemical_formula_sum 'C28.5 H43 Al Cl Ge'
_chemical_formula_weight 520.65
_chemical_name_systematic
;
 ?
;
_chemical_properties_physical 'Air-sensitive, Hygroscopic'
_space_group_crystal_system triclinic
_space_group_IT_number 2
_space_group_name_Hall '-P 1'
_space_group_name_H-M_alt 'P -1'
_symmetry_space_group_name_Hall '-P 1'
_symmetry_space_group_name_H-M 'P -1'
_atom_sites_solution_hydrogens geom
_audit_creation_method SHELXL-2013
_audit_update_record
;
2015-09-30 deposited with the CCDC.
2015-11-19 downloaded from the CCDC.
;
_cell_angle_alpha 86.6042(13)
_cell_angle_beta 72.7074(12)
_cell_angle_gamma 65.5128(11)
_cell_formula_units_Z 2
_cell_length_a 11.3257(5)
_cell_length_b 11.4465(5)
_cell_length_c 12.9022(6)
_cell_measurement_reflns_used 9927
_cell_measurement_temperature 100(2)
_cell_measurement_theta_max 29.987
_cell_measurement_theta_min 2.18
_cell_volume 1449.44(11)
_computing_cell_refinement 'Bruker SAINT+'
_computing_data_collection 'Bruker SMART'
_computing_data_reduction 'Bruker SHELXTL'
_computing_molecular_graphics 'Bruker SHELXTL'
_computing_publication_material 'Bruker SHELXTL'
_computing_structure_refinement 'SHELXL-2013 (Sheldrick, 2013)'
_computing_structure_solution 'SHELXS-2013 (Sheldrick, 2013)'
_diffrn_ambient_temperature 100(2)
_diffrn_measured_fraction_theta_full 0.980
_diffrn_measured_fraction_theta_max 0.983
_diffrn_measurement_device_type 'CCD area detector'
_diffrn_measurement_method 'omega scans'
_diffrn_radiation_type MoK\a
_diffrn_radiation_wavelength 0.71073
_diffrn_reflns_av_R_equivalents 0.0261
_diffrn_reflns_av_unetI/netI 0.0351
_diffrn_reflns_Laue_measured_fraction_full 0.980
_diffrn_reflns_Laue_measured_fraction_max 0.983
_diffrn_reflns_limit_h_max 15
_diffrn_reflns_limit_h_min -15
_diffrn_reflns_limit_k_max 16
_diffrn_reflns_limit_k_min -16
_diffrn_reflns_limit_l_max 18
_diffrn_reflns_limit_l_min -18
_diffrn_reflns_number 22581
_diffrn_reflns_point_group_measured_fraction_full 0.980
_diffrn_reflns_point_group_measured_fraction_max 0.983
_diffrn_reflns_theta_full 25.242
_diffrn_reflns_theta_max 30.073
_diffrn_reflns_theta_min 2.071
_diffrn_source microsource
_exptl_absorpt_coefficient_mu 1.192
_exptl_absorpt_correction_T_max 0.7460
_exptl_absorpt_correction_T_min 0.6435
_exptl_absorpt_correction_type empirical
_exptl_absorpt_process_details SADABS
_exptl_crystal_colour colourless
_exptl_crystal_density_diffrn 1.193
_exptl_crystal_description block
_exptl_crystal_F_000 552
_exptl_crystal_size_max 0.340
_exptl_crystal_size_mid 0.300
_exptl_crystal_size_min 0.180
_refine_diff_density_max 0.576
_refine_diff_density_min -0.290
_refine_diff_density_rms 0.071
_refine_ls_extinction_method none
_refine_ls_goodness_of_fit_ref 1.059
_refine_ls_hydrogen_treatment constr
_refine_ls_matrix_type full
_refine_ls_number_parameters 316
_refine_ls_number_reflns 8364
_refine_ls_number_restraints 1
_refine_ls_restrained_S_all 1.061
_refine_ls_R_factor_all 0.0419
_refine_ls_R_factor_gt 0.0312
_refine_ls_shift/su_max 0.001
_refine_ls_shift/su_mean 0.000
_refine_ls_structure_factor_coef Fsqd
_refine_ls_weighting_details 'w=1/[\s^2^(Fo^2^)+(0.0384P)^2^+0.4180P] where P=(Fo^2^+2Fc^2^)/3'
_refine_ls_weighting_scheme calc
_refine_ls_wR_factor_gt 0.0733
_refine_ls_wR_factor_ref 0.0770
_reflns_Friedel_coverage 0.000
_reflns_number_gt 7168
_reflns_number_total 8364
_reflns_threshold_expression 'I > 2\s(I)'
_cod_data_source_file c5dt03918e2.cif
_cod_data_source_block sad
_cod_depositor_comments 'Adding full bibliography for 7037325--7037335.cif.'
_cod_original_formula_sum 'C28.50 H43 Al Cl Ge'
_cod_database_code 7037328
_shelx_space_group_comment
;
The symmetry employed for this shelxl refinement is uniquely defined
by the following loop, which should always be used as a source of
symmetry information in preference to the above space-group names.
They are only intended as comments.
;
_shelx_estimated_absorpt_t_min 0.687
_shelx_estimated_absorpt_t_max 0.814
_shelxl_version_number 2013-4

loop_
_space_group_symop_operation_xyz
'x, y, z'
'-x, -y, -z'

loop_
_atom_site_label
_atom_site_type_symbol
_atom_site_fract_x
_atom_site_fract_y
_atom_site_fract_z
_atom_site_U_iso_or_equiv
_atom_site_adp_type
_atom_site_occupancy
_atom_site_site_symmetry_order
_atom_site_calc_flag
_atom_site_refinement_flags_posn
_atom_site_refinement_flags_adp
_atom_site_refinement_flags_occupancy
Ge1 Ge 0.21262(2) 0.59093(2) 0.39869(2) 0.01214(5) Uani 1 1 d . . .
Cl1 Cl 0.04385(3) 0.58493(3) 0.33356(3) 0.01647(7) Uani 1 1 d . . .
Al1 Al 0.12725(4) 0.70997(4) 0.19827(3) 0.01404(9) Uani 1 1 d . . .
C11 C 0.33644(14) 0.41098(13) 0.38122(11) 0.0138(3) Uani 1 1 d . . .
C12 C 0.46406(15) 0.36751(14) 0.30372(12) 0.0171(3) Uani 1 1 d . . .
H12 H 0.4911 0.4271 0.2599 0.021 Uiso 1 1 calc R U .
C13 C 0.55224(15) 0.23768(15) 0.29003(13) 0.0208(3) Uani 1 1 d . . .
H13 H 0.6396 0.2088 0.2376 0.025 Uiso 1 1 calc R U .
C14 C 0.51227(16) 0.15068(15) 0.35306(13) 0.0208(3) Uani 1 1 d . . .
H14 H 0.5721 0.0618 0.3435 0.025 Uiso 1 1 calc R U .
C15 C 0.38524(16) 0.19269(15) 0.43013(13) 0.0199(3) Uani 1 1 d . . .
H15 H 0.3580 0.1327 0.4730 0.024 Uiso 1 1 calc R U .
C16 C 0.29786(15) 0.32253(14) 0.44458(12) 0.0170(3) Uani 1 1 d . . .
H16 H 0.2113 0.3512 0.4980 0.020 Uiso 1 1 calc R U .
C21 C 0.11167(14) 0.64575(14) 0.54997(11) 0.0145(3) Uani 1 1 d . . .
C22 C 0.17273(15) 0.58772(15) 0.62956(12) 0.0188(3) Uani 1 1 d . . .
H22 H 0.2631 0.5227 0.6088 0.023 Uiso 1 1 calc R U .
C23 C 0.10259(17) 0.62405(16) 0.73920(12) 0.0221(3) Uani 1 1 d . . .
H23 H 0.1451 0.5840 0.7930 0.027 Uiso 1 1 calc R U .
C24 C -0.02863(17) 0.71821(16) 0.76977(13) 0.0245(3) Uani 1 1 d . . .
H24 H -0.0767 0.7430 0.8447 0.029 Uiso 1 1 calc R U .
C25 C -0.09036(17) 0.77654(17) 0.69125(13) 0.0286(4) Uani 1 1 d . . .
H25 H -0.1810 0.8411 0.7124 0.034 Uiso 1 1 calc R U .
C26 C -0.02058(16) 0.74114(16) 0.58195(12) 0.0216(3) Uani 1 1 d . . .
H26 H -0.0633 0.7822 0.5285 0.026 Uiso 1 1 calc R U .
C31 C 0.24986(14) 0.69922(14) 0.28562(11) 0.0140(3) Uani 1 1 d . . .
C32 C 0.33713(15) 0.75332(14) 0.27060(12) 0.0161(3) Uani 1 1 d . . .
H32 H 0.3422 0.8007 0.2077 0.019 Uiso 1 1 calc R U .
C33 C 0.42994(15) 0.75423(14) 0.33412(12) 0.0169(3) Uani 1 1 d . . .
C34 C 0.3889(2) 0.89470(16) 0.36900(16) 0.0308(4) Uani 1 1 d . . .
H34A H 0.3982 0.9435 0.3043 0.046 Uiso 1 1 calc R U .
H34B H 0.4481 0.8985 0.4096 0.046 Uiso 1 1 calc R U .
H34C H 0.2942 0.9321 0.4154 0.046 Uiso 1 1 calc R U .
C35 C 0.57645(17) 0.69824(19) 0.25796(15) 0.0290(4) Uani 1 1 d . . .
H35A H 0.6040 0.6078 0.2366 0.043 Uiso 1 1 calc R U .
H35B H 0.6373 0.7043 0.2957 0.043 Uiso 1 1 calc R U .
H35C H 0.5816 0.7469 0.1929 0.043 Uiso 1 1 calc R U .
C36 C 0.42167(16) 0.67859(16) 0.43520(13) 0.0208(3) Uani 1 1 d . . .
H36A H 0.3285 0.7158 0.4846 0.031 Uiso 1 1 calc R U .
H36B H 0.4842 0.6827 0.4721 0.031 Uiso 1 1 calc R U .
H36C H 0.4470 0.5886 0.4139 0.031 Uiso 1 1 calc R U .
C41 C 0.21033(15) 0.59359(15) 0.06308(12) 0.0175(3) Uani 1 1 d . . .
C42 C 0.33301(18) 0.47361(17) 0.07415(14) 0.0289(4) Uani 1 1 d . . .
H42A H 0.3028 0.4264 0.1345 0.043 Uiso 1 1 calc R U .
H42B H 0.3992 0.4996 0.0886 0.043 Uiso 1 1 calc R U .
H42C H 0.3754 0.4181 0.0065 0.043 Uiso 1 1 calc R U .
C43 C 0.11042(18) 0.54951(18) 0.03885(13) 0.0264(4) Uani 1 1 d . . .
H43A H 0.1570 0.4890 -0.0259 0.040 Uiso 1 1 calc R U .
H43B H 0.0344 0.6243 0.0259 0.040 Uiso 1 1 calc R U .
H43C H 0.0759 0.5070 0.1011 0.040 Uiso 1 1 calc R U .
C44 C 0.25997(17) 0.66305(17) -0.03426(13) 0.0247(3) Uani 1 1 d . . .
H44A H 0.3059 0.6037 -0.0998 0.037 Uiso 1 1 calc R U .
H44B H 0.3237 0.6926 -0.0197 0.037 Uiso 1 1 calc R U .
H44C H 0.1820 0.7372 -0.0454 0.037 Uiso 1 1 calc R U .
C51 C -0.02499(16) 0.88267(15) 0.20924(13) 0.0210(3) Uani 1 1 d . . .
C52 C -0.09844(19) 0.93647(18) 0.32827(15) 0.0338(4) Uani 1 1 d . . .
H52A H -0.0323 0.9367 0.3628 0.051 Uiso 1 1 calc R U .
H52B H -0.1430 0.8824 0.3672 0.051 Uiso 1 1 calc R U .
H52C H -0.1669 1.0246 0.3308 0.051 Uiso 1 1 calc R U .
C53 C 0.0377(2) 0.97290(17) 0.14996(16) 0.0332(4) Uani 1 1 d . . .
H53A H 0.0852 0.9406 0.0736 0.050 Uiso 1 1 calc R U .
H53B H 0.1024 0.9765 0.1846 0.050 Uiso 1 1 calc R U .
H53C H -0.0344 1.0594 0.1538 0.050 Uiso 1 1 calc R U .
C54 C -0.12977(18) 0.88275(19) 0.15683(17) 0.0327(4) Uani 1 1 d . . .
H54A H -0.2010 0.9702 0.1635 0.049 Uiso 1 1 calc R U .
H54B H -0.1704 0.8250 0.1937 0.049 Uiso 1 1 calc R U .
H54C H -0.0849 0.8531 0.0797 0.049 Uiso 1 1 calc R U .
C01 C 0.5811(13) 0.021(2) 0.0344(13) 0.115(5) Uani 0.5 1 d D . P
H01A H 0.6349 0.0679 0.0050 0.138 Uiso 0.5 1 calc R U P
H01B H 0.6053 -0.0187 0.0972 0.138 Uiso 0.5 1 calc R U P
C02 C 0.4352(15) 0.1105(10) 0.0677(10) 0.093(4) Uani 0.5 1 d D . P
H02A H 0.4002 0.1292 0.1452 0.111 Uiso 0.5 1 calc R U P
H02B H 0.4209 0.1896 0.0328 0.111 Uiso 0.5 1 calc R U P
C03 C 0.3752(7) 0.0428(11) 0.0325(9) 0.0458(19) Uani 0.5 1 d . . P
H03A H 0.3144 0.0988 -0.0053 0.055 Uiso 0.5 1 calc R U P
H03B H 0.3221 0.0176 0.0950 0.055 Uiso 0.5 1 calc R U P
C04 C 0.4729(13) -0.0718(9) -0.0390(7) 0.071(3) Uani 0.5 1 d . . P
H04A H 0.4610 -0.0646 -0.1101 0.086 Uiso 0.5 1 calc R U P
H04B H 0.4636 -0.1476 -0.0095 0.086 Uiso 0.5 1 calc R U P
C05 C 0.6109(17) -0.0759(19) -0.0435(13) 0.135(9) Uani 0.5 1 d . . P
H05A H 0.6685 -0.1585 -0.0261 0.162 Uiso 0.5 1 calc R U P
H05B H 0.6556 -0.0587 -0.1146 0.162 Uiso 0.5 1 calc R U P

loop_
_atom_site_aniso_label
_atom_site_aniso_U_11
_atom_site_aniso_U_22
_atom_site_aniso_U_33
_atom_site_aniso_U_23
_atom_site_aniso_U_13
_atom_site_aniso_U_12
Ge1 0.01136(7) 0.01314(8) 0.01089(7) 0.00098(5) -0.00355(5) -0.00399(5)
Cl1 0.01457(15) 0.02289(18) 0.01453(15) 0.00280(13) -0.00498(12) -0.01000(13)
Al1 0.0126(2) 0.0174(2) 0.0126(2) 0.00229(16) -0.00547(16) -0.00563(16)
C11 0.0133(6) 0.0143(7) 0.0138(6) 0.0006(5) -0.0054(5) -0.0048(5)
C12 0.0166(7) 0.0173(7) 0.0154(6) 0.0015(5) -0.0036(5) -0.0059(5)
C13 0.0163(7) 0.0192(8) 0.0196(7) -0.0018(6) -0.0008(6) -0.0034(6)
C14 0.0206(7) 0.0140(7) 0.0250(8) -0.0014(6) -0.0076(6) -0.0037(6)
C15 0.0220(7) 0.0151(7) 0.0237(8) 0.0027(6) -0.0062(6) -0.0094(6)
C16 0.0144(6) 0.0185(7) 0.0176(7) 0.0001(5) -0.0021(5) -0.0080(5)
C21 0.0158(6) 0.0158(7) 0.0119(6) 0.0005(5) -0.0034(5) -0.0070(5)
C22 0.0174(7) 0.0210(7) 0.0157(7) 0.0019(6) -0.0057(6) -0.0053(6)
C23 0.0263(8) 0.0263(8) 0.0147(7) 0.0033(6) -0.0095(6) -0.0098(6)
C24 0.0276(8) 0.0261(8) 0.0133(7) -0.0032(6) -0.0010(6) -0.0080(7)
C25 0.0232(8) 0.0274(9) 0.0202(8) -0.0037(7) -0.0021(7) 0.0013(7)
C26 0.0196(7) 0.0227(8) 0.0157(7) 0.0009(6) -0.0063(6) -0.0016(6)
C31 0.0145(6) 0.0140(7) 0.0122(6) 0.0012(5) -0.0050(5) -0.0042(5)
C32 0.0178(7) 0.0169(7) 0.0154(6) 0.0036(5) -0.0079(5) -0.0072(5)
C33 0.0176(7) 0.0171(7) 0.0212(7) 0.0044(6) -0.0103(6) -0.0094(6)
C34 0.0419(10) 0.0196(8) 0.0427(10) 0.0059(7) -0.0285(9) -0.0137(7)
C35 0.0199(8) 0.0416(11) 0.0278(9) 0.0068(7) -0.0084(7) -0.0149(7)
C36 0.0247(8) 0.0260(8) 0.0210(7) 0.0070(6) -0.0137(6) -0.0154(6)
C41 0.0176(7) 0.0229(8) 0.0130(6) 0.0014(5) -0.0056(5) -0.0089(6)
C42 0.0295(9) 0.0275(9) 0.0214(8) -0.0041(7) -0.0083(7) -0.0026(7)
C43 0.0325(9) 0.0369(10) 0.0185(7) 0.0012(7) -0.0085(7) -0.0222(8)
C44 0.0256(8) 0.0327(9) 0.0161(7) 0.0022(6) -0.0020(6) -0.0153(7)
C51 0.0187(7) 0.0204(8) 0.0212(7) 0.0027(6) -0.0091(6) -0.0035(6)
C52 0.0282(9) 0.0300(10) 0.0265(9) -0.0017(7) -0.0091(7) 0.0047(7)
C53 0.0374(10) 0.0224(9) 0.0394(10) 0.0095(8) -0.0155(8) -0.0102(7)
C54 0.0220(8) 0.0325(10) 0.0404(10) 0.0015(8) -0.0183(8) -0.0021(7)
C01 0.050(6) 0.199(15) 0.124(11) 0.028(11) -0.040(7) -0.071(7)
C02 0.108(8) 0.052(5) 0.113(8) -0.042(5) -0.023(7) -0.028(5)
C03 0.015(2) 0.059(5) 0.044(4) -0.021(3) 0.004(3) -0.003(3)
C04 0.063(6) 0.067(4) 0.059(4) -0.055(4) -0.014(4) 0.001(4)
C05 0.149(14) 0.086(12) 0.054(6) -0.022(7) 0.012(8) 0.037(9)

loop_
_atom_type_symbol
_atom_type_description
_atom_type_scat_dispersion_real
_atom_type_scat_dispersion_imag
_atom_type_scat_source
C C 0.0033 0.0016 'International Tables Vol C Tables 4.2.6.8 and 6.1.1.4'
H H 0.0000 0.0000 'International Tables Vol C Tables 4.2.6.8 and 6.1.1.4'
Al Al 0.0645 0.0514 'International Tables Vol C Tables 4.2.6.8 and 6.1.1.4'
Cl Cl 0.1484 0.1585 'International Tables Vol C Tables 4.2.6.8 and 6.1.1.4'
Ge Ge 0.1547 1.8001 'International Tables Vol C Tables 4.2.6.8 and 6.1.1.4'

loop_
_geom_angle_atom_site_label_1
_geom_angle_atom_site_label_2
_geom_angle_atom_site_label_3
_geom_angle
C31 Ge1 C11 118.06(6)
C31 Ge1 C21 126.31(6)
C11 Ge1 C21 111.22(6)
C31 Ge1 Cl1 89.89(4)
C11 Ge1 Cl1 101.22(4)
C21 Ge1 Cl1 100.55(4)
Ge1 Cl1 Al1 80.740(15)
C41 Al1 C51 121.35(7)
C41 Al1 C31 116.78(6)
C51 Al1 C31 114.38(6)
C41 Al1 Cl1 102.93(5)
C51 Al1 Cl1 107.51(5)
C31 Al1 Cl1 85.82(4)
C12 C11 C16 119.14(13)
C12 C11 Ge1 120.58(11)
C16 C11 Ge1 120.27(10)
C13 C12 C11 120.53(14)
C13 C12 H12 119.7
C11 C12 H12 119.7
C14 C13 C12 119.74(14)
C14 C13 H13 120.1
C12 C13 H13 120.1
C13 C14 C15 120.27(14)
C13 C14 H14 119.9
C15 C14 H14 119.9
C14 C15 C16 119.95(14)
C14 C15 H15 120.0
C16 C15 H15 120.0
C15 C16 C11 120.37(13)
C15 C16 H16 119.8
C11 C16 H16 119.8
C22 C21 C26 118.86(13)
C22 C21 Ge1 119.05(11)
C26 C21 Ge1 122.09(11)
C23 C22 C21 120.55(14)
C23 C22 H22 119.7
C21 C22 H22 119.7
C24 C23 C22 119.98(15)
C24 C23 H23 120.0
C22 C23 H23 120.0
C23 C24 C25 119.94(14)
C23 C24 H24 120.0
C25 C24 H24 120.0
C24 C25 C26 120.25(15)
C24 C25 H25 119.9
C26 C25 H25 119.9
C25 C26 C21 120.41(15)
C25 C26 H26 119.8
C21 C26 H26 119.8
C32 C31 Ge1 127.57(11)
C32 C31 Al1 129.08(11)
Ge1 C31 Al1 103.35(7)
C31 C32 C33 132.71(14)
C31 C32 H32 113.6
C33 C32 H32 113.6
C32 C33 C36 113.67(12)
C32 C33 C34 107.58(12)
C36 C33 C34 108.73(13)
C32 C33 C35 108.18(13)
C36 C33 C35 109.53(13)
C34 C33 C35 109.06(14)
C33 C34 H34A 109.5
C33 C34 H34B 109.5
H34A C34 H34B 109.5
C33 C34 H34C 109.5
H34A C34 H34C 109.5
H34B C34 H34C 109.5
C33 C35 H35A 109.5
C33 C35 H35B 109.5
H35A C35 H35B 109.5
C33 C35 H35C 109.5
H35A C35 H35C 109.5
H35B C35 H35C 109.5
C33 C36 H36A 109.5
C33 C36 H36B 109.5
H36A C36 H36B 109.5
C33 C36 H36C 109.5
H36A C36 H36C 109.5
H36B C36 H36C 109.5
C43 C41 C42 108.07(14)
C43 C41 C44 108.44(13)
C42 C41 C44 108.28(13)
C43 C41 Al1 112.35(10)
C42 C41 Al1 109.83(10)
C44 C41 Al1 109.78(11)
C41 C42 H42A 109.5
C41 C42 H42B 109.5
H42A C42 H42B 109.5
C41 C42 H42C 109.5
H42A C42 H42C 109.5
H42B C42 H42C 109.5
C41 C43 H43A 109.5
C41 C43 H43B 109.5
H43A C43 H43B 109.5
C41 C43 H43C 109.5
H43A C43 H43C 109.5
H43B C43 H43C 109.5
C41 C44 H44A 109.5
C41 C44 H44B 109.5
H44A C44 H44B 109.5
C41 C44 H44C 109.5
H44A C44 H44C 109.5
H44B C44 H44C 109.5
C54 C51 C53 108.56(14)
C54 C51 C52 108.70(14)
C53 C51 C52 107.95(15)
C54 C51 Al1 113.13(12)
C53 C51 Al1 107.05(11)
C52 C51 Al1 111.30(11)
C51 C52 H52A 109.5
C51 C52 H52B 109.5
H52A C52 H52B 109.5
C51 C52 H52C 109.5
H52A C52 H52C 109.5
H52B C52 H52C 109.5
C51 C53 H53A 109.5
C51 C53 H53B 109.5
H53A C53 H53B 109.5
C51 C53 H53C 109.5
H53A C53 H53C 109.5
H53B C53 H53C 109.5
C51 C54 H54A 109.5
C51 C54 H54B 109.5
H54A C54 H54B 109.5
C51 C54 H54C 109.5
H54A C54 H54C 109.5
H54B C54 H54C 109.5
C05 C01 C02 112.1(9)
C05 C01 H01A 109.2
C02 C01 H01A 109.2
C05 C01 H01B 109.2
C02 C01 H01B 109.2
H01A C01 H01B 107.9
C03 C02 C01 102.8(8)
C03 C02 H02A 111.2
C01 C02 H02A 111.2
C03 C02 H02B 111.2
C01 C02 H02B 111.2
H02A C02 H02B 109.1
C02 C03 C04 113.6(6)
C02 C03 H03A 108.8
C04 C03 H03A 108.8
C02 C03 H03B 108.8
C04 C03 H03B 108.8
H03A C03 H03B 107.7
C03 C04 C05 103.8(8)
C03 C04 H04A 111.0
C05 C04 H04A 111.0
C03 C04 H04B 111.0
C05 C04 H04B 111.0
H04A C04 H04B 109.0
C01 C05 C04 104.9(9)
C01 C05 H05A 110.8
C04 C05 H05A 110.8
C01 C05 H05B 110.8
C04 C05 H05B 110.8
H05A C05 H05B 108.9

loop_
_geom_bond_atom_site_label_1
_geom_bond_atom_site_label_2
_geom_bond_distance
Ge1 C31 1.9225(14)
Ge1 C11 1.9321(14)
Ge1 C21 1.9324(14)
Ge1 Cl1 2.3313(4)
Cl1 Al1 2.4150(6)
Al1 C41 1.9907(15)
Al1 C51 1.9908(16)
Al1 C31 1.9965(15)
C11 C12 1.3929(19)
C11 C16 1.393(2)
C12 C13 1.390(2)
C12 H12 0.9500
C13 C14 1.385(2)
C13 H13 0.9500
C14 C15 1.387(2)
C14 H14 0.9500
C15 C16 1.388(2)
C15 H15 0.9500
C16 H16 0.9500
C21 C22 1.391(2)
C21 C26 1.391(2)
C22 C23 1.390(2)
C22 H22 0.9500
C23 C24 1.378(2)
C23 H23 0.9500
C24 C25 1.384(2)
C24 H24 0.9500
C25 C26 1.385(2)
C25 H25 0.9500
C26 H26 0.9500
C31 C32 1.333(2)
C32 C33 1.516(2)
C32 H32 0.9500
C33 C36 1.523(2)
C33 C34 1.532(2)
C33 C35 1.534(2)
C34 H34A 0.9800
C34 H34B 0.9800
C34 H34C 0.9800
C35 H35A 0.9800
C35 H35B 0.9800
C35 H35C 0.9800
C36 H36A 0.9800
C36 H36B 0.9800
C36 H36C 0.9800
C41 C43 1.528(2)
C41 C42 1.533(2)
C41 C44 1.536(2)
C42 H42A 0.9800
C42 H42B 0.9800
C42 H42C 0.9800
C43 H43A 0.9800
C43 H43B 0.9800
C43 H43C 0.9800
C44 H44A 0.9800
C44 H44B 0.9800
C44 H44C 0.9800
C51 C54 1.530(2)
C51 C53 1.532(2)
C51 C52 1.535(2)
C52 H52A 0.9800
C52 H52B 0.9800
C52 H52C 0.9800
C53 H53A 0.9800
C53 H53B 0.9800
C53 H53C 0.9800
C54 H54A 0.9800
C54 H54B 0.9800
C54 H54C 0.9800
C01 C05 1.401(15)
C01 C02 1.481(8)
C01 H01A 0.9600
C01 H01B 0.9600
C02 C03 1.390(14)
C02 H02A 0.9600
C02 H02B 0.9600
C03 C04 1.459(10)
C03 H03A 0.9600
C03 H03B 0.9600
C04 C05 1.528(17)
C04 H04A 0.9600
C04 H04B 0.9600
C05 H05A 0.9600
C05 H05B 0.9600

loop_
_geom_torsion_atom_site_label_1
_geom_torsion_atom_site_label_2
_geom_torsion_atom_site_label_3
_geom_torsion_atom_site_label_4
_geom_torsion
C16 C11 C12 C13 -0.3(2)
Ge1 C11 C12 C13 -178.97(12)
C11 C12 C13 C14 0.8(2)
C12 C13 C14 C15 -0.5(2)
C13 C14 C15 C16 -0.3(2)
C14 C15 C16 C11 0.7(2)
C12 C11 C16 C15 -0.4(2)
Ge1 C11 C16 C15 178.26(11)
C26 C21 C22 C23 0.3(2)
Ge1 C21 C22 C23 -179.44(12)
C21 C22 C23 C24 0.1(3)
C22 C23 C24 C25 0.0(3)
C23 C24 C25 C26 -0.3(3)
C24 C25 C26 C21 0.7(3)
C22 C21 C26 C25 -0.6(3)
Ge1 C21 C26 C25 179.06(14)
Ge1 C31 C32 C33 -2.3(3)
Al1 C31 C32 C33 177.62(12)
C31 C32 C33 C36 -0.1(2)
C31 C32 C33 C34 -120.57(19)
C31 C32 C33 C35 121.74(18)
C05 C01 C02 C03 17.2(16)
C01 C02 C03 C04 -11.4(15)
C02 C03 C04 C05 2.5(17)
C02 C01 C05 C04 -15.8(18)
C03 C04 C05 C01 8.1(17)
